data_1539611
loop_
_publ_author_name
'Averdunk, F.'
'Hoppe, R.'

_publ_section_title
;
 Zur Kenntnis von Ba Fe F4
;
_journal_name_full 'Zeitschrift fuer Anorganische und Allgemeine Chemie'
_journal_page_first 111
_journal_page_last 117
_journal_volume 559
_journal_year 1988
_chemical_formula_sum 'Ba F4 Fe'
_chemical_name_systematic 'Ba Fe F4'
_space_group_IT_number 36
_symmetry_space_group_name_Hall 'A -2 2a'
_symmetry_space_group_name_H-M 'A 21 a m'
_cell_angle_alpha 90
_cell_angle_beta 90
_cell_angle_gamma 90
_cell_formula_units_Z 4
_cell_length_a 5.834
_cell_length_b 14.873
_cell_length_c 4.24
_cell_volume 367.901
_citation_journal_id_ASTM ZAACAB
_cod_data_source_file Averdunk_ZAACAB_1988_30.cif
_cod_data_source_block Ba1F4Fe1
_cod_original_cell_volume 367.9009
_cod_original_sg_symbol_Hall 'C 2c -2 (z,y,-x)'
_cod_original_formula_sum 'Ba1 F4 Fe1'
_cod_database_code 1539611

loop_
_symmetry_equiv_pos_as_xyz
x,y,z
x+1/2,-y,-z
x,y,-z
x+1/2,-y,z
x,y+1/2,z+1/2
x+1/2,-y+1/2,-z+1/2
x,y+1/2,-z+1/2
x+1/2,-y+1/2,z+1/2

loop_
_atom_site_label
_atom_site_type_symbol
_atom_site_fract_x
_atom_site_fract_y
_atom_site_fract_z
_atom_site_occupancy
_atom_site_U_iso_or_equiv
F2 F-1 0.0074 0.9201 0 1 0.0
F1 F-1 0.7236 0.331 0 1 0.0
Fe1 Fe+2 0.00116 0.41353 0 1 0.0
Ba1 Ba+2 0.46 0.34924 0.5 1 0.0
F4 F-1 0.199 0.3011 0 1 0.0
F3 F-1 0.8355 0.5311 0 1 0.0
